data_2002629
loop_
_publ_author_name
'Mueller-Buschbaum, Hk'
'Frerichs, D'

_publ_section_title
;
Zur Existenz des Ca Fe2 O4-Typs von Verbindungen der Zusammensetzung Na
A3+ M4+ O4. Roentgenstrukturanalysen von Na Fe Ti O4 und Na0.7 (Fe,
Al)0.7 Ti1.3 O4
;
_journal_name_full 'Journal of Alloys Compd.'
_journal_page_first L5
_journal_page_last L8
_journal_paper_doi 10.1016/0925-8388(93)90420-R
_journal_volume 199
_journal_year 1993
_chemical_formula_structural 'Na0.7 (Fe0.58 Al0.12 Ti1.3) O4'
_chemical_formula_sum 'Al0.12 Fe0.58 Na0.7 O4 Ti1.3'
_chemical_name_systematic
;
Sodium iron(III) aluminium titanium oxide (.7/.6/.1/1.3/4)
;
_space_group_IT_number 62
_symmetry_cell_setting orthorhombic
_symmetry_Int_Tables_number 62
_symmetry_space_group_name_Hall '-P 2ac 2n'
_symmetry_space_group_name_H-M 'P n m a'
_cell_angle_alpha 90
_cell_angle_beta 90
_cell_angle_gamma 90
_cell_formula_units_Z 4
_cell_length_a 9.2295(19)
_cell_length_b 2.9572(25)
_cell_length_c 11.3181(23)
_cell_volume 308.9
_refine_ls_R_factor_all 0.05
_cod_original_formula_sum 'Al.12 Fe.58 Na.7 O4 Ti1.3'
_cod_database_code 2002629

loop_
_symmetry_equiv_pos_as_xyz
x,y,z
1/2+x,1/2-y,1/2-z
-x,1/2+y,-z
1/2-x,-y,1/2+z
-x,-y,-z
1/2-x,1/2+y,1/2+z
x,1/2-y,z
1/2+x,y,1/2-z

loop_
_atom_site_aniso_label
_atom_site_aniso_B_11
_atom_site_aniso_B_12
_atom_site_aniso_B_13
_atom_site_aniso_B_22
_atom_site_aniso_B_23
_atom_site_aniso_B_33
Na1 1.89(7) 0. 0.37(4) 18.70(8) 0. 0.84(7)

loop_
_atom_site_label
_atom_site_type_symbol
_atom_site_symmetry_multiplicity
_atom_site_Wyckoff_symbol
_atom_site_fract_x
_atom_site_fract_y
_atom_site_fract_z
_atom_site_occupancy
_atom_site_attached_hydrogens
_atom_site_calc_flag
Na1 Na1+ 4 c 0.3928(6) 0.75 0.1030(4) 0.7 0 d
Fe1 Fe3+ 4 c 0.0188(1) 0.25 0.1198(1) 0.34 0 d
Al1 Al3+ 4 c 0.0188(1) 0.25 0.1198(4) 0.04 0 d
Ti1 Ti4+ 4 c 0.0188(1) 0.25 0.1198(4) 0.62 0 d
Fe2 Fe3+ 4 c 0.2301(1) 0.75 0.3381(1) 0.24 0 d
Al2 Al3+ 4 c 0.2301(1) 0.75 0.3381(1) 0.08 0 d
Ti2 Ti4+ 4 c 0.2301(1) 0.75 0.3381(1) 0.68 0 d
O1 O2- 4 c 0.125 0.75 0.186 1. 0 d
O2 O2- 4 c 0.129 0.25 0.405 1. 0 d
O3 O2- 4 c 0.358 0.25 0.272 1. 0 d
O4 O2- 4 c 0.393 0.75 0.459 1. 0 d

loop_
_atom_type_symbol
_atom_type_oxidation_number
Na1+ 1.000
Fe3+ 3.000
Al3+ 3.000
Ti4+ 4.000
O2- -2.000
